data_4073232
loop_
_publ_author_name
'Bazinet, Patrick'
'Ong, Tiow-Gan'
'O'Brien, Julie S.'
'Lavoie, Nathalie'
'Bell, Eleanor'
'Yap, Glenn P. A.'
'Korobkov, Ilia'
'Richeson, Darrin S.'

_publ_section_title
;
 Design of Sterically Demanding, Electron-Rich Carbene Ligands with the
 Perimidine Scaffold
;
_journal_issue 11
_journal_name_full Organometallics
_journal_page_first 2885
_journal_paper_doi 10.1021/om0701827
_journal_volume 26
_journal_year 2007
_chemical_formula_sum 'C52 H56 N4'
_chemical_formula_weight 737.01
_chemical_name_systematic
; 
 ? 
;
_space_group_IT_number 2
_symmetry_cell_setting triclinic
_symmetry_space_group_name_Hall '-P 1'
_symmetry_space_group_name_H-M 'P -1'
_atom_sites_solution_hydrogens geom
_atom_sites_solution_primary direct
_atom_sites_solution_secondary difmap
_audit_creation_method SHELXL-97
_cell_angle_alpha 91.921(6)
_cell_angle_beta 97.232(6)
_cell_angle_gamma 113.765(6)
_cell_formula_units_Z 2
_cell_length_a 10.964(3)
_cell_length_b 11.591(4)
_cell_length_c 17.429(5)
_cell_measurement_reflns_used 239
_cell_measurement_temperature 207(2)
_cell_measurement_theta_max 23.36
_cell_measurement_theta_min 2.05
_cell_volume 2002.3(11)
_computing_cell_refinement 'SMART, Bruker (2000)'
_computing_data_collection 'SMART, Bruker (2000)'
_computing_data_reduction 'XPREP, Bruker (2000)'
_computing_molecular_graphics 'SHELXTL, Bruker (2000)'
_computing_publication_material 'SHELXTL, Bruker (2000)'
_computing_structure_refinement 'SHELXL-97 (Sheldrick, 1997)'
_computing_structure_solution 'SHELXS-97 (Sheldrick, 1990)'
_diffrn_ambient_temperature 207(2)
_diffrn_measured_fraction_theta_full 0.924
_diffrn_measured_fraction_theta_max 0.924
_diffrn_measurement_device_type 'CCD area detector'
_diffrn_measurement_method 'phi and omega scans'
_diffrn_radiation_monochromator graphite
_diffrn_radiation_source 'fine-focus sealed tube'
_diffrn_radiation_type MoK\a
_diffrn_radiation_wavelength 0.71073
_diffrn_reflns_av_R_equivalents 0.0638
_diffrn_reflns_av_sigmaI/netI 0.1375
_diffrn_reflns_limit_h_max 10
_diffrn_reflns_limit_h_min -12
_diffrn_reflns_limit_k_max 12
_diffrn_reflns_limit_k_min -10
_diffrn_reflns_limit_l_max 19
_diffrn_reflns_limit_l_min -19
_diffrn_reflns_number 8036
_diffrn_reflns_theta_full 23.26
_diffrn_reflns_theta_max 23.26
_diffrn_reflns_theta_min 2.05
_diffrn_standards_decay_% <1
_exptl_absorpt_coefficient_mu 0.071
_exptl_absorpt_correction_T_max 0.9894
_exptl_absorpt_correction_T_min 0.9790
_exptl_absorpt_correction_type multi-scan
_exptl_absorpt_process_details 'SADABS, Bruker (2000)'
_exptl_crystal_colour pl_yellow
_exptl_crystal_density_diffrn 1.222
_exptl_crystal_density_meas ?
_exptl_crystal_density_method 'not measured'
_exptl_crystal_description block
_exptl_crystal_F_000 792
_exptl_crystal_size_max 0.30
_exptl_crystal_size_mid 0.20
_exptl_crystal_size_min 0.15
_refine_diff_density_max 0.259
_refine_diff_density_min -0.208
_refine_diff_density_rms 0.049
_refine_ls_extinction_method none
_refine_ls_goodness_of_fit_ref 1.024
_refine_ls_hydrogen_treatment constr
_refine_ls_matrix_type full
_refine_ls_number_parameters 515
_refine_ls_number_reflns 5312
_refine_ls_number_restraints 0
_refine_ls_restrained_S_all 1.024
_refine_ls_R_factor_all 0.1383
_refine_ls_R_factor_gt 0.0721
_refine_ls_shift/su_max 0.001
_refine_ls_shift/su_mean 0.001
_refine_ls_structure_factor_coef Fsqd
_refine_ls_weighting_details 'calc w=1/[\s^2^(Fo^2^)+(0.0405P)^2^]'
_refine_ls_weighting_scheme calc
_refine_ls_wR_factor_gt 0.1453
_refine_ls_wR_factor_ref 0.1703
_reflns_number_gt 3001
_reflns_number_total 5312
_reflns_threshold_expression >2sigma(I)
_cod_data_source_file om0701827si20070227_100955.cif
_cod_data_source_block dr19
_cod_depositor_comments
;
The following automatic conversions were performed:

'_symmetry_cell_setting' value 'Triclinic' changed to 'triclinic'
according to /home/saulius/struct/CIF-dictionaries/cif_core.dic
dictionary named 'cif_core.dic' version 2.4.1 from 2010-06-29.

Automatic conversion script
Id: cif_fix_values 1715 2011-07-08 13:25:40Z adriana 

The following automatic conversions were performed:

'_exptl_crystal_density_meas' value 'n/a' was changed to '?' - the
value is perceived as not measured.

Automatic conversion script
Id: cif_fix_values 3008 2015-01-20 13:52:24Z robertas 
;
_cod_original_cell_volume 2002.4(11)
_cod_original_sg_symbol_H-M P-1
_cod_database_code 4073232

loop_
_symmetry_equiv_pos_as_xyz
'x, y, z'
'-x, -y, -z'

loop_
_atom_site_label
_atom_site_type_symbol
_atom_site_fract_x
_atom_site_fract_y
_atom_site_fract_z
_atom_site_U_iso_or_equiv
_atom_site_adp_type
_atom_site_occupancy
_atom_site_symmetry_multiplicity
_atom_site_calc_flag
_atom_site_refinement_flags
_atom_site_disorder_assembly
_atom_site_disorder_group
N1 N 0.6824(3) 0.9014(3) 0.35729(16) 0.0332(8) Uani 1 1 d . . .
N2 N 0.7792(3) 1.0235(3) 0.25492(17) 0.0333(9) Uani 1 1 d . . .
N3 N 0.5887(3) 0.8265(3) 0.14219(17) 0.0347(9) Uani 1 1 d . . .
N4 N 0.5260(3) 0.6917(3) 0.24557(16) 0.0341(9) Uani 1 1 d . . .
C1 C 0.6963(4) 1.0103(4) 0.4001(2) 0.0328(10) Uani 1 1 d . . .
C2 C 0.6610(4) 1.0102(4) 0.4728(2) 0.0440(12) Uani 1 1 d . . .
H2A H 0.6281 0.9335 0.4959 0.053 Uiso 1 1 calc R . .
C3 C 0.6728(4) 1.1210(5) 0.5135(2) 0.0491(13) Uani 1 1 d . . .
H3A H 0.6463 1.1173 0.5629 0.059 Uiso 1 1 calc R . .
C4 C 0.7220(4) 1.2336(5) 0.4828(2) 0.0442(12) Uani 1 1 d . . .
H4A H 0.7287 1.3071 0.5109 0.053 Uiso 1 1 calc R . .
C5 C 0.7630(4) 1.2413(4) 0.4092(2) 0.0380(11) Uani 1 1 d . . .
C6 C 0.8251(4) 1.3591(4) 0.3785(3) 0.0453(12) Uani 1 1 d . . .
H6A H 0.8330 1.4339 0.4056 0.054 Uiso 1 1 calc R . .
C7 C 0.8731(4) 1.3645(4) 0.3101(3) 0.0446(12) Uani 1 1 d . . .
H7A H 0.9150 1.4433 0.2906 0.053 Uiso 1 1 calc R . .
C8 C 0.8612(4) 1.2545(4) 0.2681(2) 0.0396(11) Uani 1 1 d . . .
H8A H 0.8963 1.2603 0.2211 0.048 Uiso 1 1 calc R . .
C9 C 0.7982(4) 1.1372(4) 0.2952(2) 0.0344(11) Uani 1 1 d . . .
C10 C 0.7484(4) 1.1294(4) 0.3674(2) 0.0321(10) Uani 1 1 d . . .
C11 C 0.7233(4) 0.8050(4) 0.3950(2) 0.0371(11) Uani 1 1 d . B .
H11A H 0.7376 0.7556 0.3523 0.045 Uiso 1 1 calc R . .
C12 C 0.8600(4) 0.8689(4) 0.4477(2) 0.0440(12) Uani 1 1 d . . .
H12A H 0.9200 0.9390 0.4221 0.053 Uiso 1 1 calc R . .
H12B H 0.8470 0.9046 0.4962 0.053 Uiso 1 1 calc R . .
C13 C 0.9278(5) 0.7797(5) 0.4671(3) 0.0625(14) Uani 1 1 d . . .
H13A H 1.0253 0.8300 0.4797 0.075 Uiso 1 1 calc R . .
H13B H 0.9121 0.7226 0.4206 0.075 Uiso 1 1 calc R . .
C14 C 0.8812(6) 0.7000(6) 0.5339(3) 0.099(2) Uani 1 1 d . B .
H14A H 0.9348 0.6501 0.5426 0.118 Uiso 1 1 calc R . .
H14B H 0.9019 0.7575 0.5808 0.118 Uiso 1 1 calc R . .
C15 C 0.7380(6) 0.6129(6) 0.5249(3) 0.0876(19) Uani 1 1 d . . .
H15A H 0.7231 0.5649 0.5706 0.105 Uiso 0.65 1 calc PR A 1
H15B H 0.7180 0.5522 0.4796 0.105 Uiso 0.65 1 calc PR A 1
H15C H 0.7335 0.5302 0.5388 0.105 Uiso 0.35 1 calc PR A 2
H15D H 0.6972 0.6431 0.5634 0.105 Uiso 0.35 1 calc PR A 2
C16 C 0.6367(7) 0.6748(7) 0.5148(4) 0.059(2) Uani 0.65 1 d P B 1
H16A H 0.5512 0.6165 0.5294 0.070 Uiso 0.65 1 calc PR B 1
H16B H 0.6713 0.7517 0.5507 0.070 Uiso 0.65 1 calc PR B 1
C16' C 0.6578(13) 0.5934(13) 0.4545(6) 0.049(4) Uani 0.35 1 d P B 2
H16C H 0.5770 0.5148 0.4535 0.058 Uiso 0.35 1 calc PR B 2
H16D H 0.7067 0.5816 0.4137 0.058 Uiso 0.35 1 calc PR B 2
C17 C 0.6097(4) 0.7090(4) 0.4334(2) 0.0525(13) Uani 1 1 d . . .
H17A H 0.5392 0.7407 0.4329 0.063 Uiso 0.65 1 calc PR B 1
H17B H 0.5709 0.6299 0.3992 0.063 Uiso 0.65 1 calc PR B 1
H17C H 0.5242 0.6759 0.3976 0.063 Uiso 0.35 1 calc PR B 2
H17D H 0.5979 0.7490 0.4807 0.063 Uiso 0.35 1 calc PR B 2
C18 C 0.8657(4) 1.0216(4) 0.1978(2) 0.0381(11) Uani 1 1 d . . .
H18A H 0.8632 1.0805 0.1592 0.046 Uiso 1 1 calc R . .
H18B H 0.8298 0.9365 0.1707 0.046 Uiso 1 1 calc R . .
C19 C 1.0445(4) 0.9790(4) 0.2810(2) 0.0476(12) Uani 1 1 d . . .
H19A H 0.9763 0.9033 0.2920 0.057 Uiso 1 1 calc R . .
C20 C 1.1760(5) 1.0089(5) 0.3125(2) 0.0521(13) Uani 1 1 d . . .
H20A H 1.1956 0.9540 0.3455 0.063 Uiso 1 1 calc R . .
C21 C 1.2794(4) 1.1167(5) 0.2971(2) 0.0450(12) Uani 1 1 d . . .
C22 C 1.2469(4) 1.1958(4) 0.2498(2) 0.0497(13) Uani 1 1 d . . .
H22A H 1.3157 1.2709 0.2386 0.060 Uiso 1 1 calc R . .
C23 C 1.1139(4) 1.1666(4) 0.2181(2) 0.0394(11) Uani 1 1 d . . .
H23A H 1.0942 1.2219 0.1857 0.047 Uiso 1 1 calc R . .
C24 C 1.0103(4) 1.0575(4) 0.2337(2) 0.0340(10) Uani 1 1 d . . .
C25 C 1.4234(4) 1.1469(5) 0.3308(3) 0.0739(17) Uani 1 1 d . . .
H25A H 1.4823 1.2262 0.3136 0.111 Uiso 1 1 calc R . .
H25B H 1.4476 1.0796 0.3136 0.111 Uiso 1 1 calc R . .
H25C H 1.4330 1.1545 0.3871 0.111 Uiso 1 1 calc R . .
C26 C 0.6847(4) 0.9085(4) 0.2763(2) 0.0315(10) Uani 1 1 d . . .
C27 C 0.5750(4) 0.6081(4) 0.2116(2) 0.0341(10) Uani 1 1 d . . .
C28 C 0.5730(4) 0.5030(4) 0.2464(2) 0.0429(12) Uani 1 1 d . . .
H28A H 0.5426 0.4870 0.2947 0.051 Uiso 1 1 calc R . .
C29 C 0.6164(4) 0.4192(4) 0.2100(3) 0.0489(12) Uani 1 1 d . . .
H29A H 0.6163 0.3482 0.2346 0.059 Uiso 1 1 calc R . .
C30 C 0.6582(4) 0.4397(4) 0.1401(3) 0.0470(12) Uani 1 1 d . . .
H30A H 0.6879 0.3831 0.1171 0.056 Uiso 1 1 calc R . .
C31 C 0.6582(4) 0.5454(4) 0.1004(2) 0.0396(11) Uani 1 1 d . . .
C32 C 0.6872(4) 0.5607(4) 0.0242(2) 0.0451(12) Uani 1 1 d . . .
H32A H 0.7173 0.5061 -0.0006 0.054 Uiso 1 1 calc R . .
C33 C 0.6709(4) 0.6567(5) -0.0134(2) 0.0495(13) Uani 1 1 d . . .
H33A H 0.6843 0.6633 -0.0655 0.059 Uiso 1 1 calc R . .
C34 C 0.6353(4) 0.7445(4) 0.0231(2) 0.0441(12) Uani 1 1 d . . .
H34A H 0.6258 0.8093 -0.0047 0.053 Uiso 1 1 calc R . .
C35 C 0.6139(4) 0.7382(4) 0.0989(2) 0.0350(11) Uani 1 1 d . . .
C36 C 0.6188(4) 0.6320(4) 0.1385(2) 0.0346(11) Uani 1 1 d . . .
C37 C 0.5737(4) 0.9356(4) 0.1080(2) 0.0380(11) Uani 1 1 d . . .
H37A H 0.6234 0.9558 0.0638 0.046 Uiso 1 1 calc R . .
H37B H 0.6146 1.0091 0.1468 0.046 Uiso 1 1 calc R . .
C38 C 0.3710(5) 0.9824(4) 0.1152(2) 0.0484(12) Uani 1 1 d . . .
H38A H 0.4234 1.0470 0.1547 0.058 Uiso 1 1 calc R . .
C39 C 0.2377(5) 0.9595(4) 0.0934(2) 0.0515(13) Uani 1 1 d . . .
H39A H 0.2007 1.0081 0.1184 0.062 Uiso 1 1 calc R . .
C40 C 0.1571(4) 0.8658(5) 0.0352(3) 0.0478(12) Uani 1 1 d . . .
C41 C 0.2160(4) 0.7991(4) -0.0006(2) 0.0480(12) Uani 1 1 d . . .
H41A H 0.1639 0.7362 -0.0411 0.058 Uiso 1 1 calc R . .
C42 C 0.3497(4) 0.8216(4) 0.0210(2) 0.0421(11) Uani 1 1 d . . .
H42A H 0.3872 0.7743 -0.0049 0.050 Uiso 1 1 calc R . .
C43 C 0.4295(4) 0.9138(4) 0.0808(2) 0.0358(11) Uani 1 1 d . . .
C44 C 0.0092(4) 0.8359(5) 0.0149(3) 0.0756(16) Uani 1 1 d . . .
H44A H -0.0315 0.7674 -0.0263 0.113 Uiso 1 1 calc R . .
H44B H -0.0016 0.9104 -0.0024 0.113 Uiso 1 1 calc R . .
H44C H -0.0346 0.8106 0.0603 0.113 Uiso 1 1 calc R . .
C45 C 0.3771(4) 0.6391(4) 0.2430(2) 0.0358(11) Uani 1 1 d . . .
H45A H 0.3542 0.5672 0.2757 0.043 Uiso 1 1 calc R . .
C46 C 0.3354(4) 0.7344(4) 0.2812(2) 0.0471(12) Uani 1 1 d . . .
H46A H 0.3912 0.7663 0.3323 0.057 Uiso 1 1 calc R . .
H46B H 0.3541 0.8063 0.2497 0.057 Uiso 1 1 calc R . .
C47 C 0.1881(4) 0.6822(5) 0.2918(2) 0.0548(13) Uani 1 1 d . . .
H47A H 0.1781 0.7355 0.3333 0.066 Uiso 1 1 calc R . .
H47B H 0.1626 0.5971 0.3090 0.066 Uiso 1 1 calc R . .
C48 C 0.0904(5) 0.6750(5) 0.2194(3) 0.0603(14) Uani 1 1 d . . .
H48A H 0.0055 0.6676 0.2358 0.072 Uiso 1 1 calc R . .
H48B H 0.1276 0.7554 0.1960 0.072 Uiso 1 1 calc R . .
C49 C 0.0581(4) 0.5684(5) 0.1567(2) 0.0561(14) Uani 1 1 d . . .
H49A H -0.0337 0.5056 0.1582 0.067 Uiso 1 1 calc R . .
H49B H 0.0578 0.6032 0.1062 0.067 Uiso 1 1 calc R . .
C50 C 0.1498(4) 0.5003(4) 0.1603(2) 0.0491(12) Uani 1 1 d . . .
H50A H 0.1199 0.4376 0.1152 0.059 Uiso 1 1 calc R . .
H50B H 0.1397 0.4541 0.2069 0.059 Uiso 1 1 calc R . .
C51 C 0.2985(4) 0.5841(4) 0.1622(2) 0.0448(12) Uani 1 1 d . . .
H51A H 0.3064 0.6541 0.1304 0.054 Uiso 1 1 calc R . .
H51B H 0.3405 0.5345 0.1383 0.054 Uiso 1 1 calc R . .
C52 C 0.5960(4) 0.8169(4) 0.2236(2) 0.0327(10) Uani 1 1 d . . .

loop_
_atom_site_aniso_label
_atom_site_aniso_U_11
_atom_site_aniso_U_22
_atom_site_aniso_U_33
_atom_site_aniso_U_23
_atom_site_aniso_U_13
_atom_site_aniso_U_12
N1 0.038(2) 0.035(2) 0.0245(17) 0.0000(16) -0.0016(14) 0.0153(18)
N2 0.030(2) 0.033(3) 0.0301(18) -0.0003(17) -0.0016(15) 0.0077(18)
N3 0.036(2) 0.036(2) 0.0281(18) 0.0036(16) -0.0022(14) 0.0133(18)
N4 0.031(2) 0.031(2) 0.0332(18) 0.0023(16) -0.0016(15) 0.0071(18)
C1 0.026(2) 0.043(3) 0.029(2) 0.000(2) -0.0067(17) 0.017(2)
C2 0.046(3) 0.047(3) 0.039(3) 0.007(2) 0.002(2) 0.021(2)
C3 0.057(3) 0.065(4) 0.035(2) 0.002(3) 0.002(2) 0.037(3)
C4 0.046(3) 0.052(4) 0.040(3) -0.005(2) -0.005(2) 0.029(3)
C5 0.031(2) 0.041(3) 0.038(2) -0.001(2) -0.0091(19) 0.016(2)
C6 0.045(3) 0.042(3) 0.052(3) -0.003(2) -0.007(2) 0.025(3)
C7 0.042(3) 0.032(3) 0.055(3) 0.007(2) -0.005(2) 0.013(2)
C8 0.033(2) 0.035(3) 0.045(2) 0.010(2) -0.0002(19) 0.009(2)
C9 0.023(2) 0.037(3) 0.036(2) 0.002(2) -0.0085(18) 0.009(2)
C10 0.025(2) 0.040(3) 0.029(2) 0.000(2) -0.0051(17) 0.013(2)
C11 0.038(3) 0.029(3) 0.036(2) -0.0015(19) -0.0067(19) 0.009(2)
C12 0.035(3) 0.053(3) 0.042(2) 0.000(2) -0.0063(19) 0.019(2)
C13 0.040(3) 0.071(4) 0.076(3) 0.011(3) -0.009(2) 0.027(3)
C14 0.061(4) 0.124(6) 0.109(5) 0.056(4) -0.016(3) 0.040(4)
C15 0.089(5) 0.093(5) 0.099(4) 0.049(4) 0.014(4) 0.053(4)
C16 0.064(5) 0.063(6) 0.045(4) 0.015(4) 0.008(4) 0.022(5)
C16' 0.051(8) 0.058(10) 0.028(7) 0.010(6) 0.000(6) 0.014(7)
C17 0.045(3) 0.050(3) 0.048(3) 0.014(2) -0.007(2) 0.008(3)
C18 0.032(2) 0.043(3) 0.032(2) 0.0029(19) 0.0026(18) 0.008(2)
C19 0.035(3) 0.053(3) 0.056(3) 0.022(2) 0.010(2) 0.017(2)
C20 0.048(3) 0.060(4) 0.054(3) 0.020(2) 0.001(2) 0.030(3)
C21 0.034(3) 0.060(3) 0.039(2) 0.008(2) -0.002(2) 0.019(3)
C22 0.034(3) 0.053(3) 0.048(3) 0.010(2) 0.005(2) 0.004(2)
C23 0.030(2) 0.045(3) 0.040(2) 0.009(2) -0.0002(19) 0.013(2)
C24 0.030(2) 0.040(3) 0.031(2) 0.001(2) 0.0029(18) 0.015(2)
C25 0.043(3) 0.117(5) 0.061(3) 0.025(3) -0.001(2) 0.034(3)
C26 0.025(2) 0.030(3) 0.036(2) 0.003(2) -0.0034(18) 0.010(2)
C27 0.028(2) 0.039(3) 0.033(2) -0.001(2) -0.0049(18) 0.015(2)
C28 0.044(3) 0.047(3) 0.035(2) 0.009(2) -0.0009(19) 0.018(3)
C29 0.049(3) 0.044(3) 0.053(3) 0.003(2) -0.009(2) 0.023(3)
C30 0.035(3) 0.048(3) 0.055(3) -0.009(2) -0.010(2) 0.020(2)
C31 0.025(2) 0.051(3) 0.041(2) -0.002(2) -0.0046(19) 0.016(2)
C32 0.042(3) 0.052(3) 0.041(3) -0.007(2) 0.003(2) 0.020(3)
C33 0.042(3) 0.067(4) 0.035(2) -0.005(2) 0.002(2) 0.019(3)
C34 0.038(3) 0.051(3) 0.036(3) 0.007(2) -0.0045(19) 0.013(2)
C35 0.028(2) 0.041(3) 0.027(2) 0.000(2) -0.0039(17) 0.008(2)
C36 0.021(2) 0.040(3) 0.037(2) -0.002(2) -0.0065(18) 0.011(2)
C37 0.035(2) 0.040(3) 0.035(2) 0.007(2) -0.0036(18) 0.015(2)
C38 0.050(3) 0.054(3) 0.039(3) 0.003(2) -0.001(2) 0.021(3)
C39 0.054(3) 0.055(4) 0.051(3) 0.006(2) 0.004(2) 0.030(3)
C40 0.033(3) 0.058(4) 0.053(3) 0.020(3) 0.002(2) 0.018(3)
C41 0.039(3) 0.051(3) 0.046(3) 0.005(2) -0.008(2) 0.015(3)
C42 0.044(3) 0.051(3) 0.034(2) 0.004(2) 0.000(2) 0.024(3)
C43 0.035(2) 0.038(3) 0.031(2) 0.008(2) 0.0018(19) 0.012(2)
C44 0.048(3) 0.092(5) 0.086(4) 0.019(3) -0.003(3) 0.032(3)
C45 0.030(2) 0.041(3) 0.034(2) 0.0033(19) 0.0021(18) 0.013(2)
C46 0.044(3) 0.053(3) 0.038(2) -0.007(2) -0.003(2) 0.016(3)
C47 0.044(3) 0.070(4) 0.048(3) -0.002(2) 0.003(2) 0.023(3)
C48 0.045(3) 0.063(4) 0.071(3) 0.008(3) -0.005(2) 0.024(3)
C49 0.040(3) 0.079(4) 0.043(3) 0.010(3) 0.001(2) 0.020(3)
C50 0.034(3) 0.050(3) 0.049(3) -0.002(2) -0.003(2) 0.006(3)
C51 0.042(3) 0.043(3) 0.038(2) -0.011(2) -0.0046(19) 0.010(2)
C52 0.024(2) 0.033(3) 0.038(2) 0.010(2) -0.0006(18) 0.009(2)

loop_
_atom_type_symbol
_atom_type_description
_atom_type_scat_dispersion_real
_atom_type_scat_dispersion_imag
_atom_type_scat_source
C C 0.0033 0.0016 'International Tables Vol C Tables 4.2.6.8 and 6.1.1.4'
H H 0.0000 0.0000 'International Tables Vol C Tables 4.2.6.8 and 6.1.1.4'
N N 0.0061 0.0033 'International Tables Vol C Tables 4.2.6.8 and 6.1.1.4'

loop_
_geom_angle_atom_site_label_1
_geom_angle_atom_site_label_2
_geom_angle_atom_site_label_3
_geom_angle
C1 N1 C26 116.5(3)
C1 N1 C11 120.7(3)
C26 N1 C11 117.6(3)
C9 N2 C26 118.7(3)
C9 N2 C18 120.7(3)
C26 N2 C18 120.2(3)
C35 N3 C52 116.7(3)
C35 N3 C37 122.0(3)
C52 N3 C37 120.8(3)
C52 N4 C27 109.5(3)
C52 N4 C45 119.7(3)
C27 N4 C45 115.0(3)
C2 C1 N1 123.1(4)
C2 C1 C10 117.5(4)
N1 C1 C10 119.4(4)
C1 C2 C3 121.7(4)
C4 C3 C2 121.0(4)
C3 C4 C5 120.4(4)
C4 C5 C6 121.7(4)
C4 C5 C10 118.7(4)
C6 C5 C10 119.5(4)
C7 C6 C5 120.3(4)
C6 C7 C8 121.1(4)
C9 C8 C7 120.4(4)
C8 C9 N2 123.3(4)
C8 C9 C10 119.5(4)
N2 C9 C10 117.2(4)
C9 C10 C5 119.2(4)
C9 C10 C1 119.9(4)
C5 C10 C1 120.6(4)
N1 C11 C12 111.2(3)
N1 C11 C17 112.3(3)
C12 C11 C17 114.9(3)
C13 C12 C11 113.6(4)
C12 C13 C14 115.5(4)
C15 C14 C13 117.0(4)
C16' C15 C14 119.7(7)
C16' C15 C16 61.1(7)
C14 C15 C16 115.9(5)
C17 C16 C15 114.2(6)
C15 C16' C17 115.2(9)
C16 C17 C11 121.4(4)
C16 C17 C16' 55.8(5)
C11 C17 C16' 105.8(5)
N2 C18 C24 113.1(3)
C20 C19 C24 121.4(4)
C19 C20 C21 121.6(4)
C22 C21 C20 117.6(4)
C22 C21 C25 121.4(4)
C20 C21 C25 121.0(4)
C21 C22 C23 121.0(4)
C24 C23 C22 121.0(4)
C19 C24 C23 117.3(4)
C19 C24 C18 120.8(4)
C23 C24 C18 121.9(4)
C52 C26 N1 122.1(4)
C52 C26 N2 122.2(3)
N1 C26 N2 115.4(3)
C28 C27 C36 120.3(4)
C28 C27 N4 121.2(4)
C36 C27 N4 118.3(4)
C27 C28 C29 120.1(4)
C30 C29 C28 120.7(4)
C29 C30 C31 121.4(4)
C32 C31 C30 122.1(4)
C32 C31 C36 120.0(4)
C30 C31 C36 117.7(4)
C33 C32 C31 118.9(4)
C32 C33 C34 122.2(4)
C35 C34 C33 121.0(4)
C34 C35 N3 125.4(4)
C34 C35 C36 118.4(4)
N3 C35 C36 116.2(3)
C27 C36 C31 119.7(4)
C27 C36 C35 121.0(4)
C31 C36 C35 119.2(4)
N3 C37 C43 113.9(3)
C43 C38 C39 121.9(4)
C40 C39 C38 120.9(4)
C41 C40 C39 117.5(4)
C41 C40 C44 121.8(4)
C39 C40 C44 120.6(5)
C40 C41 C42 121.8(4)
C41 C42 C43 120.5(4)
C38 C43 C42 117.4(4)
C38 C43 C37 121.2(4)
C42 C43 C37 121.4(4)
N4 C45 C51 113.4(3)
N4 C45 C46 110.9(3)
C51 C45 C46 113.5(3)
C47 C46 C45 114.4(4)
C46 C47 C48 114.9(4)
C49 C48 C47 117.2(4)
C50 C49 C48 117.4(4)
C49 C50 C51 115.4(4)
C50 C51 C45 114.8(3)
C26 C52 N3 123.2(4)
C26 C52 N4 120.2(3)
N3 C52 N4 114.9(3)

loop_
_geom_bond_atom_site_label_1
_geom_bond_atom_site_label_2
_geom_bond_distance
N1 C1 1.388(5)
N1 C26 1.419(4)
N1 C11 1.504(5)
N2 C9 1.397(5)
N2 C26 1.417(5)
N2 C18 1.464(5)
N3 C35 1.386(5)
N3 C52 1.422(4)
N3 C37 1.475(5)
N4 C52 1.434(5)
N4 C27 1.427(5)
N4 C45 1.489(5)
C1 C2 1.371(5)
C1 C10 1.434(5)
C2 C3 1.397(6)
C3 C4 1.354(6)
C4 C5 1.405(5)
C5 C6 1.417(6)
C5 C10 1.408(5)
C6 C7 1.356(6)
C7 C8 1.400(5)
C8 C9 1.385(5)
C9 C10 1.424(5)
C11 C12 1.533(5)
C11 C17 1.543(5)
C12 C13 1.522(6)
C13 C14 1.520(7)
C14 C15 1.470(7)
C15 C16' 1.371(12)
C15 C16 1.543(9)
C16 C17 1.512(7)
C16' C17 1.662(14)
C18 C24 1.510(5)
C19 C20 1.374(6)
C19 C24 1.377(5)
C20 C21 1.370(6)
C21 C22 1.374(6)
C21 C25 1.505(6)
C22 C23 1.390(5)
C23 C24 1.380(5)
C26 C52 1.340(5)
C27 C28 1.373(5)
C27 C36 1.415(5)
C28 C29 1.408(6)
C29 C30 1.349(6)
C30 C31 1.428(6)
C31 C32 1.405(5)
C31 C36 1.419(5)
C32 C33 1.370(6)
C33 C34 1.390(6)
C34 C35 1.370(5)
C35 C36 1.447(5)
C37 C43 1.506(5)
C38 C43 1.370(5)
C38 C39 1.375(6)
C39 C40 1.384(6)
C40 C41 1.369(6)
C40 C44 1.507(6)
C41 C42 1.381(5)
C42 C43 1.392(5)
C45 C51 1.525(5)
C45 C46 1.519(5)
C46 C47 1.518(6)
C47 C48 1.526(6)
C48 C49 1.519(6)
C49 C50 1.505(6)
C50 C51 1.521(5)

loop_
_geom_torsion_atom_site_label_1
_geom_torsion_atom_site_label_2
_geom_torsion_atom_site_label_3
_geom_torsion_atom_site_label_4
_geom_torsion
C26 N1 C1 C2 162.1(3)
C11 N1 C1 C2 -43.8(5)
C26 N1 C1 C10 -17.2(5)
C11 N1 C1 C10 136.9(3)
N1 C1 C2 C3 -178.2(3)
C10 C1 C2 C3 1.1(5)
C1 C2 C3 C4 -1.1(6)
C2 C3 C4 C5 -0.3(6)
C3 C4 C5 C6 -174.7(4)
C3 C4 C5 C10 1.7(6)
C4 C5 C6 C7 174.8(4)
C10 C5 C6 C7 -1.6(6)
C5 C6 C7 C8 0.7(6)
C6 C7 C8 C9 0.9(6)
C7 C8 C9 N2 177.9(3)
C7 C8 C9 C10 -1.6(5)
C26 N2 C9 C8 -163.7(3)
C18 N2 C9 C8 23.1(5)
C26 N2 C9 C10 15.8(5)
C18 N2 C9 C10 -157.4(3)
C8 C9 C10 C5 0.7(5)
N2 C9 C10 C5 -178.8(3)
C8 C9 C10 C1 -173.2(3)
N2 C9 C10 C1 7.2(5)
C4 C5 C10 C9 -175.6(3)
C6 C5 C10 C9 0.8(5)
C4 C5 C10 C1 -1.7(5)
C6 C5 C10 C1 174.7(3)
C2 C1 C10 C9 174.2(3)
N1 C1 C10 C9 -6.5(5)
C2 C1 C10 C5 0.4(5)
N1 C1 C10 C5 179.7(3)
C1 N1 C11 C12 -44.5(5)
C26 N1 C11 C12 109.3(4)
C1 N1 C11 C17 85.8(4)
C26 N1 C11 C17 -120.4(4)
N1 C11 C12 C13 -161.7(3)
C17 C11 C12 C13 69.4(5)
C11 C12 C13 C14 -83.0(5)
C12 C13 C14 C15 60.8(7)
C13 C14 C15 C16' 9.1(11)
C13 C14 C15 C16 -61.0(8)
C16' C15 C16 C17 -31.0(8)
C14 C15 C16 C17 80.1(7)
C14 C15 C16' C17 -76.8(11)
C16 C15 C16' C17 28.2(7)
C15 C16 C17 C11 -61.6(8)
C15 C16 C17 C16' 26.8(7)
N1 C11 C17 C16 -132.9(5)
C12 C11 C17 C16 -4.5(7)
N1 C11 C17 C16' 167.9(5)
C12 C11 C17 C16' -63.7(6)
C15 C16' C17 C16 -30.8(7)
C15 C16' C17 C11 86.7(9)
C9 N2 C18 C24 66.4(4)
C26 N2 C18 C24 -106.7(4)
C24 C19 C20 C21 -1.3(7)
C19 C20 C21 C22 1.1(7)
C19 C20 C21 C25 -178.8(4)
C20 C21 C22 C23 -0.6(7)
C25 C21 C22 C23 179.3(4)
C21 C22 C23 C24 0.4(6)
C20 C19 C24 C23 1.0(6)
C20 C19 C24 C18 178.4(4)
C22 C23 C24 C19 -0.5(6)
C22 C23 C24 C18 -177.9(4)
N2 C18 C24 C19 68.6(5)
N2 C18 C24 C23 -114.1(4)
C1 N1 C26 C52 -135.1(4)
C11 N1 C26 C52 70.0(5)
C1 N1 C26 N2 39.6(4)
C11 N1 C26 N2 -115.3(4)
C9 N2 C26 C52 135.2(4)
C18 N2 C26 C52 -51.6(5)
C9 N2 C26 N1 -39.5(4)
C18 N2 C26 N1 133.7(3)
C52 N4 C27 C28 151.4(3)
C45 N4 C27 C28 -70.5(4)
C52 N4 C27 C36 -32.2(4)
C45 N4 C27 C36 105.8(4)
C36 C27 C28 C29 0.9(6)
N4 C27 C28 C29 177.2(3)
C27 C28 C29 C30 -1.1(6)
C28 C29 C30 C31 -0.8(6)
C29 C30 C31 C32 -172.9(4)
C29 C30 C31 C36 2.9(6)
C30 C31 C32 C33 172.9(4)
C36 C31 C32 C33 -2.9(6)
C31 C32 C33 C34 4.4(6)
C32 C33 C34 C35 -0.4(6)
C33 C34 C35 N3 174.6(4)
C33 C34 C35 C36 -4.8(6)
C52 N3 C35 C34 -167.8(4)
C37 N3 C35 C34 4.0(6)
C52 N3 C35 C36 11.7(5)
C37 N3 C35 C36 -176.6(3)
C28 C27 C36 C31 1.2(5)
N4 C27 C36 C31 -175.2(3)
C28 C27 C36 C35 176.3(3)
N4 C27 C36 C35 -0.1(5)
C32 C31 C36 C27 172.9(4)
C30 C31 C36 C27 -3.1(5)
C32 C31 C36 C35 -2.3(5)
C30 C31 C36 C35 -178.2(3)
C34 C35 C36 C27 -169.0(3)
N3 C35 C36 C27 11.5(5)
C34 C35 C36 C31 6.1(5)
N3 C35 C36 C31 -173.4(3)
C35 N3 C37 C43 95.5(4)
C52 N3 C37 C43 -93.1(4)
C43 C38 C39 C40 -0.4(7)
C38 C39 C40 C41 -1.3(6)
C38 C39 C40 C44 176.4(4)
C39 C40 C41 C42 1.4(6)
C44 C40 C41 C42 -176.2(4)
C40 C41 C42 C43 0.2(6)
C39 C38 C43 C42 1.9(6)
C39 C38 C43 C37 -176.9(4)
C41 C42 C43 C38 -1.8(6)
C41 C42 C43 C37 177.0(4)
N3 C37 C43 C38 114.9(4)
N3 C37 C43 C42 -63.8(5)
C52 N4 C45 C51 82.1(4)
C27 N4 C45 C51 -51.4(4)
C52 N4 C45 C46 -47.1(4)
C27 N4 C45 C46 179.4(3)
N4 C45 C46 C47 -171.5(3)
C51 C45 C46 C47 59.4(5)
C45 C46 C47 C48 -80.4(5)
C46 C47 C48 C49 76.2(5)
C47 C48 C49 C50 -15.7(6)
C48 C49 C50 C51 -55.2(5)
C49 C50 C51 C45 87.1(5)
N4 C45 C51 C50 165.0(4)
C46 C45 C51 C50 -67.2(5)
N1 C26 C52 N3 174.4(3)
N2 C26 C52 N3 0.1(6)
N1 C26 C52 N4 -21.2(6)
N2 C26 C52 N4 164.4(3)
C35 N3 C52 C26 118.0(4)
C37 N3 C52 C26 -53.9(5)
C35 N3 C52 N4 -47.1(4)
C37 N3 C52 N4 141.0(3)
C27 N4 C52 C26 -109.4(4)
C45 N4 C52 C26 114.8(4)
C27 N4 C52 N3 56.2(4)
C45 N4 C52 N3 -79.6(4)
